data_1519092
loop_
_publ_author_name
'Oliver Krause'
'Peter Durichen'
'Christian Nather'
'Wolfgang Bensch'

_publ_section_title
;
 Chemical reactivity of the [Nb2S11]4- anion: selective substitution of
 sulfur by selenium on a molecular level
;
_journal_name_full 'Solid State Sciences'
_journal_page_first 197
_journal_page_last 203
_journal_volume 2
_journal_year 2000
_chemical_formula_sum 'K4 Nb2 S8.9 Se2.1'
_chemical_formula_weight 792.20
_space_group_IT_number 2
_symmetry_cell_setting triclinic
_symmetry_Int_Tables_number 2
_symmetry_space_group_name_Hall '-P 1'
_symmetry_space_group_name_H-M 'P -1'
_cell_angle_alpha 71.91(2)
_cell_angle_beta 89.38(1)
_cell_angle_gamma 86.85(1)
_cell_formula_units_Z 2
_cell_length_a 7.938(1)
_cell_length_b 8.744(3)
_cell_length_c 13.098(2)
_cell_volume 862.9(4)
_diffrn_ambient_temperature 200
_diffrn_radiation_probe x-ray
_diffrn_radiation_type MoK\a
_diffrn_radiation_wavelength 0.71073
_exptl_absorpt_coefficient_mu 7.72
_exptl_crystal_density_diffrn 3.049
_exptl_crystal_F_000 743
_refine_ls_goodness_of_fit_ref 1.064
_refine_ls_number_parameters 163
_refine_ls_number_reflns 2231
_refine_ls_R_factor_gt 0.0556
_refine_ls_wR_factor_gt 0.1475
_cod_data_source_file SSS-2000-2-197-203-2.cif
_cod_data_source_block K4Nb2-200K
_cod_database_code 1519092

loop_
_symmetry_equiv_pos_site_id
_symmetry_equiv_pos_as_xyz
1 x,y,z
2 -x,-y,-z

loop_
_atom_site_label
_atom_site_type_symbol
_atom_site_thermal_displace_type
_atom_site_fract_x
_atom_site_fract_y
_atom_site_fract_z
_atom_site_occupancy
_atom_site_U_iso_or_equiv
_atom_site_calc_flag
_atom_site_refinement_flags
_atom_site_disorder_assembly
_atom_site_disorder_group
Nb1 Nb Uiso 0.65480(10) 0.91320(10) 0.80420(10) 1.000 0.0160(10) . . . .
Nb2 Nb Uiso 0.86530(10) 0.64690(10) 0.68530(10) 1.000 0.0140(10) . . . .
Se9 Se Uiso 0.9267(2) 0.3400(2) 0.76380(10) 0.610(10) 0.0250(10) . . . .
Se2 Se Uiso 0.4550(4) 0.7003(3) 0.8770(2) 0.080(10) 0.0260(10) . . . .
Se3 Se Uiso 0.7099(4) 0.6128(3) 0.8895(2) 0.080(10) 0.0200(10) . . . .
Se5 Se Uiso 0.3866(4) 1.0901(3) 0.7324(2) 0.320(10) 0.0380(10) . . . .
Se6 Se Uiso 0.6325(3) 1.1766(2) 0.6538(2) 0.440(10) 0.0330(10) . . . .
Se7 Se Uiso 0.5843(3) 0.5692(3) 0.6383(2) 0.220(10) 0.0250(10) . . . .
Se8 Se Uiso 1.0997(3) 0.5012(3) 0.8141(2) 0.280(10) 0.0280(10) . . . .
Se10 Se Uiso 0.6028(4) 0.8190(4) 0.6188(2) 0.050(10) 0.0260(10) . . . .
S1 S Uiso 0.7208(5) 0.9841(4) 0.9458(3) 1.000 0.0310(10) . . . .
S2 S Uiso 0.4550(4) 0.7003(3) 0.8770(2) 0.920(10) 0.0260(10) . . . .
S3 S Uiso 0.7099(4) 0.6128(3) 0.8895(2) 0.920(10) 0.0200(10) . . . .
S4 S Uiso 0.9440(4) 0.8942(3) 0.7298(2) 1.000 0.0190(10) . . . .
S5 S Uiso 0.3866(4) 1.0901(3) 0.7324(2) 0.680(10) 0.0380(10) . . . .
S6 S Uiso 0.6325(3) 1.1766(2) 0.6538(2) 0.560(10) 0.0330(10) . . . .
S7 S Uiso 0.5843(3) 0.5692(3) 0.6383(2) 0.780(10) 0.0250(10) . . . .
S8 S Uiso 1.0997(3) 0.5012(3) 0.8141(2) 0.720(10) 0.0280(10) . . . .
S10 S Uiso 0.6028(4) 0.8190(4) 0.6188(2) 0.950(10) 0.0260(10) . . . .
S11 S Uiso 0.9832(9) 0.6928(10) 0.5472(8) 1.000 0.105(3) . . . .
S9 S Uiso 0.9267(2) 0.3400(2) 0.76380(10) 0.390(10) 0.0250(10) . . . .
K1 K Uiso 0.0680(4) 0.7591(4) 0.9703(2) 1.000 0.0350(10) . . . .
K2 K Uiso 0.2200(5) 0.9211(5) 0.5636(4) 1.000 0.0580(10) . . . .
K3 K Uiso 0.4768(4) 0.3097(3) 0.8780(2) 1.000 0.0300(10) . . . .
K4 K Uiso 0.2227(5) 0.4263(5) 0.5807(3) 1.000 0.0470(10) . . . .

loop_
_geom_angle_atom_site_label_1
_geom_angle_atom_site_label_2
_geom_angle_atom_site_label_3
_geom_angle
_geom_angle_site_symmetry_1
_geom_angle_site_symmetry_2
_geom_angle_site_symmetry_3
_geom_angle_publ_flag
Se2 Nb1 Se3 50.03(10) . . . yes
Se2 Nb1 S1 103.16(13) . . . yes
Se2 Nb1 S4 129.54(10) . . . yes
Se3 Nb1 S1 96.90(12) . . . yes
Se3 Nb1 S4 82.95(10) . . . yes
Se5 Nb1 S1 102.93(12) . . . yes
Se5 Nb1 S4 133.68(10) . . . yes
Se6 Nb1 S1 103.78(12) . . . yes
Se6 Nb1 S4 82.89(9) . . . yes
Se10 Nb1 S1 174.64(13) . . . yes
Se10 Nb1 S4 75.52(10) . . . yes
S1 Nb1 S2 103.16(13) . . . yes
S1 Nb1 S3 96.90(12) . . . yes
S1 Nb1 S4 99.14(13) . . . yes
S1 Nb1 S5 102.93(12) . . . yes
S1 Nb1 S6 103.78(12) . . . yes
S1 Nb1 S10 174.64(13) . . . yes
S2 Nb1 S3 50.03(10) . . . yes
S2 Nb1 S4 129.54(10) . . . yes
S3 Nb1 S4 82.95(10) . . . yes
S4 Nb1 S5 133.68(10) . . . yes
S4 Nb1 S6 82.89(9) . . . yes
S4 Nb1 S10 75.52(10) . . . yes
Se9 Nb2 S4 136.59(9) . . . yes
Se9 Nb2 S11 101.1(3) . . . yes
Se3 Nb2 S4 76.08(9) . . . yes
Se3 Nb2 S11 173.3(3) . . . yes
Se7 Nb2 S4 130.11(10) . . . yes
Se7 Nb2 S11 101.6(2) . . . yes
Se8 Nb2 S4 85.56(10) . . . yes
Se8 Nb2 S11 100.9(2) . . . yes
Se10 Nb2 S4 81.62(11) . . . yes
Se10 Nb2 S11 97.7(3) . . . yes
S3 Nb2 S4 76.08(9) . . . yes
S3 Nb2 S11 173.3(3) . . . yes
S4 Nb2 S7 130.11(10) . . . yes
S4 Nb2 S8 85.56(10) . . . yes
S4 Nb2 S10 81.62(11) . . . yes
S4 Nb2 S11 97.3(3) . . . yes
S4 Nb2 S9 136.59(9) . . . yes
S7 Nb2 S11 101.6(2) . . . yes
S8 Nb2 S11 100.9(2) . . . yes
S10 Nb2 S11 97.7(3) . . . yes
S9 Nb2 S11 101.1(3) . . . yes
Nb1 Se2 Se3 66.57(12) . . . yes
Nb1 Se3 Nb2 81.16(8) . . . yes
Nb1 Se3 Se2 63.41(11) . . . yes
Nb2 Se3 Se2 113.37(13) . . . yes
Nb1 Se10 Nb2 82.36(9) . . . yes
Nb1 S2 S3 66.57(12) . . . yes
Nb1 S3 Nb2 81.16(8) . . . yes
Nb1 S3 S2 63.41(11) . . . yes
Nb2 S3 S2 113.37(13) . . . yes
Nb1 S4 Nb2 89.11(10) . . . yes
Nb1 S10 Nb2 82.36(9) . . . yes

loop_
_geom_bond_atom_site_label_1
_geom_bond_atom_site_label_2
_geom_bond_distance
_geom_bond_site_symmetry_1
_geom_bond_site_symmetry_2
_geom_bond_publ_flag
Nb1 Se2 2.466(3) . . yes
Nb1 Se3 2.530(3) . . yes
Nb1 Se5 2.567(3) . . yes
Nb1 Se6 2.522(3) . . yes
Nb1 Se10 2.837(3) . . yes
Nb1 S1 2.207(4) . . yes
Nb1 S2 2.466(3) . . yes
Nb1 S3 2.530(3) . . yes
Nb1 S4 2.502(3) . . yes
Nb1 S5 2.567(3) . . yes
Nb1 S6 2.522(3) . . yes
Nb1 S10 2.837(3) . . yes
Nb2 Se9 2.579(2) . . yes
Nb2 Se3 2.870(3) . . yes
Nb2 Se7 2.504(3) . . yes
Nb2 Se8 2.531(3) . . yes
Nb2 Se10 2.499(3) . . yes
Nb2 S3 2.870(3) . . yes
Nb2 S4 2.519(3) . . yes
Nb2 S7 2.504(3) . . yes
Nb2 S8 2.531(3) . . yes
Nb2 S10 2.499(3) . . yes
Nb2 S11 1.965(9) . . yes
Nb2 S9 2.579(2) . . yes
Se2 Se3 2.113(4) . . yes
S2 S3 2.113(4) . . yes

loop_
_geom_torsion_atom_site_label_1
_geom_torsion_atom_site_label_2
_geom_torsion_atom_site_label_3
_geom_torsion_atom_site_label_4
_geom_torsion
_geom_torsion_site_symmetry_1
_geom_torsion_site_symmetry_2
_geom_torsion_site_symmetry_3
_geom_torsion_site_symmetry_4
_geom_torsion_publ_flag
S1 Nb1 S2 S3 -87.99(14) . . . . no
S4 Nb1 S2 S3 25.88(15) . . . . no
S5 Nb1 S2 S3 170.14(12) . . . . no
S6 Nb1 S2 S3 148.76(13) . . . . no
S10 Nb1 S2 S3 87.80(12) . . . . no
S1 Nb1 S3 Nb2 -136.80(12) . . . . no
S1 Nb1 S3 S2 101.42(14) . . . . no
S2 Nb1 S3 Nb2 121.78(12) . . . . no
S4 Nb1 S3 Nb2 -38.39(8) . . . . no
S4 Nb1 S3 S2 -160.17(12) . . . . no
S5 Nb1 S3 Nb2 108.32(12) . . . . no
S5 Nb1 S3 S2 -13.46(16) . . . . no
S6 Nb1 S3 Nb2 14.9(3) . . . . no
S6 Nb1 S3 S2 -106.9(2) . . . . no
S10 Nb1 S3 Nb2 37.89(8) . . . . no
S10 Nb1 S3 S2 -83.89(11) . . . . no
S1 Nb1 S4 Nb2 140.26(12) . . . . no
S2 Nb1 S4 Nb2 24.67(15) . . . . no
S3 Nb1 S4 Nb2 44.37(9) . . . . no
S5 Nb1 S4 Nb2 -101.91(13) . . . . no
S6 Nb1 S4 Nb2 -116.85(9) . . . . no
S10 Nb1 S4 Nb2 -39.24(9) . . . . no
S2 Nb1 S10 Nb2 -95.33(10) . . . . no
S3 Nb1 S10 Nb2 -44.69(10) . . . . no
S4 Nb1 S10 Nb2 40.03(9) . . . . no
S5 Nb1 S10 Nb2 179.51(11) . . . . no
S6 Nb1 S10 Nb2 126.10(10) . . . . no
Se9 Nb2 S3 Nb1 -179.67(8) . . . . no
Se9 Nb2 S3 S2 -123.78(14) . . . . no
S4 Nb2 S3 Nb1 39.09(9) . . . . no
S4 Nb2 S3 S2 94.99(15) . . . . no
S7 Nb2 S3 Nb1 -95.09(9) . . . . no
S7 Nb2 S3 S2 -39.19(15) . . . . no
S8 Nb2 S3 Nb1 127.36(10) . . . . no
S8 Nb2 S3 S2 -176.75(16) . . . . no
S10 Nb2 S3 Nb1 -44.22(10) . . . . no
S10 Nb2 S3 S2 11.68(16) . . . . no
Se9 Nb2 S4 Nb1 -103.99(12) . . . . no
S3 Nb2 S4 Nb1 -39.07(9) . . . . no
S7 Nb2 S4 Nb1 29.61(14) . . . . no
S8 Nb2 S4 Nb1 -118.12(9) . . . . no
S10 Nb2 S4 Nb1 44.64(9) . . . . no
S11 Nb2 S4 Nb1 141.4(2) . . . . no
Se9 Nb2 S10 Nb1 111.85(11) . . . . no
S3 Nb2 S10 Nb1 38.32(8) . . . . no
S4 Nb2 S10 Nb1 -38.69(9) . . . . no
S7 Nb2 S10 Nb1 126.40(12) . . . . no
S8 Nb2 S10 Nb1 15.2(3) . . . . no
S11 Nb2 S10 Nb1 -134.9(3) . . . . no
Nb1 S2 S3 Nb2 -66.21(11) . . . . no
